data_7035089
loop_
_publ_author_name
'Glotzbach, Christoph'
'G\"odeke, Nadine'
'Fr\"ohlich, Roland'
'Daniliuc, Constantin-Gabriel'
'Saito, Shohei'
'Yamaguchi, Shigehiro'
'W\"urthwein, Ernst-Ulrich'

_publ_section_title
;
 Fluorescent benzene-centered mono-, bis- and tris-triazapentadiene-boron
 complexes.
;
_journal_issue 20
_journal_name_full 'Dalton transactions (Cambridge, England : 2003)'
_journal_page_first 9659
_journal_page_last 9671
_journal_paper_doi 10.1039/c5dt00908a
_journal_volume 44
_journal_year 2015
_chemical_formula_sum 'C44 H42 B N3 O'
_chemical_formula_weight 639.62
_chemical_name_systematic
; 
 ? 
;
_space_group_IT_number 15
_symmetry_cell_setting monoclinic
_symmetry_space_group_name_Hall '-C 2yc'
_symmetry_space_group_name_H-M 'C 1 2/c 1'
_atom_sites_solution_hydrogens geom
_atom_sites_solution_primary direct
_atom_sites_solution_secondary difmap
_audit_creation_method SHELXL-97
_audit_update_record
;
2014-09-17 deposited with the CCDC.
2015-04-16 downloaded from the CCDC.
;
_cell_angle_alpha 90.00
_cell_angle_beta 100.091(1)
_cell_angle_gamma 90.00
_cell_formula_units_Z 8
_cell_length_a 41.2640(6)
_cell_length_b 10.5501(2)
_cell_length_c 16.9777(3)
_cell_measurement_reflns_used 7993
_cell_measurement_temperature 223(2)
_cell_measurement_theta_max 27.88
_cell_measurement_theta_min 4.08
_cell_volume 7276.7(2)
_computing_cell_refinement 'Collect (Nonius B.V., 1998)'
_computing_data_collection 'Collect (Nonius B.V., 1998)'
_computing_data_reduction 'Denzo-SMN (Otwinowski & Minor, 1997)'
_computing_molecular_graphics 'XP (BrukerAXS, 2000)'
_computing_publication_material 'SHELXL-97 (Sheldrick, 1997)'
_computing_structure_refinement 'SHELXL-97 (Sheldrick, 1997)'
_computing_structure_solution 'SHELXS-97 (Sheldrick, 1990)'
_diffrn_ambient_temperature 223(2)
_diffrn_measured_fraction_theta_full 0.986
_diffrn_measured_fraction_theta_max 0.986
_diffrn_measurement_device_type 'Nonius KappaCCD AEXPII'
_diffrn_measurement_method '\w and \f scans'
_diffrn_radiation_monochromator 'Montel mirror'
_diffrn_radiation_source 'rotating anode Nonius FR591'
_diffrn_radiation_type MoK\a
_diffrn_radiation_wavelength 0.71073
_diffrn_reflns_av_R_equivalents 0.0533
_diffrn_reflns_av_sigmaI/netI 0.0608
_diffrn_reflns_limit_h_max 51
_diffrn_reflns_limit_h_min -51
_diffrn_reflns_limit_k_max 12
_diffrn_reflns_limit_k_min -13
_diffrn_reflns_limit_l_max 21
_diffrn_reflns_limit_l_min -21
_diffrn_reflns_number 26763
_diffrn_reflns_theta_full 26.30
_diffrn_reflns_theta_max 26.30
_diffrn_reflns_theta_min 4.09
_exptl_absorpt_coefficient_mu 0.069
_exptl_absorpt_correction_T_max 0.9986
_exptl_absorpt_correction_T_min 0.9762
_exptl_absorpt_correction_type multi-scan
_exptl_absorpt_process_details 'Denzo (Otwinowski, Borek, Majewski & Minor, 2003)'
_exptl_crystal_colour yellow
_exptl_crystal_density_diffrn 1.168
_exptl_crystal_density_method 'not measured'
_exptl_crystal_description plate
_exptl_crystal_F_000 2720
_exptl_crystal_size_max 0.35
_exptl_crystal_size_mid 0.30
_exptl_crystal_size_min 0.02
_refine_diff_density_max 0.246
_refine_diff_density_min -0.194
_refine_diff_density_rms 0.042
_refine_ls_extinction_method none
_refine_ls_goodness_of_fit_ref 1.084
_refine_ls_hydrogen_treatment constr
_refine_ls_matrix_type full
_refine_ls_number_parameters 448
_refine_ls_number_reflns 7286
_refine_ls_number_restraints 0
_refine_ls_restrained_S_all 1.084
_refine_ls_R_factor_all 0.1210
_refine_ls_R_factor_gt 0.0767
_refine_ls_shift/su_max 0.000
_refine_ls_shift/su_mean 0.000
_refine_ls_structure_factor_coef Fsqd
_refine_ls_weighting_details 'calc w=1/[\s^2^(Fo^2^)+(0.0349P)^2^+15.8998P] where P=(Fo^2^+2Fc^2^)/3'
_refine_ls_weighting_scheme calc
_refine_ls_wR_factor_gt 0.1542
_refine_ls_wR_factor_ref 0.1827
_reflns_number_gt 4708
_reflns_number_total 7286
_reflns_threshold_expression >2sigma(I)
_cod_data_source_file c5dt00908a2.cif
_cod_data_source_block wue5386
_cod_depositor_comments 'Adding full bibliography for 7035088--7035091.cif.'
_cod_original_sg_symbol_H-M C2/c
_cod_database_code 7035089

loop_
_symmetry_equiv_pos_as_xyz
'x, y, z'
'-x, y, -z+1/2'
'x+1/2, y+1/2, z'
'-x+1/2, y+1/2, -z+1/2'
'-x, -y, -z'
'x, -y, z-1/2'
'-x+1/2, -y+1/2, -z'
'x+1/2, -y+1/2, z-1/2'

loop_
_atom_site_label
_atom_site_type_symbol
_atom_site_fract_x
_atom_site_fract_y
_atom_site_fract_z
_atom_site_U_iso_or_equiv
_atom_site_adp_type
_atom_site_occupancy
_atom_site_symmetry_multiplicity
_atom_site_calc_flag
_atom_site_refinement_flags
B1 B 0.14135(8) 0.7793(3) 0.0007(2) 0.0415(8) Uani 1 1 d .
N1 N 0.11198(5) 0.7610(2) 0.04964(14) 0.0404(6) Uani 1 1 d .
C2 C 0.11903(7) 0.7895(3) 0.12715(17) 0.0419(7) Uani 1 1 d .
N3 N 0.14632(6) 0.8543(2) 0.15921(14) 0.0440(6) Uani 1 1 d .
C4 C 0.16033(7) 0.9296(3) 0.11038(17) 0.0405(7) Uani 1 1 d .
N5 N 0.15430(6) 0.9164(2) 0.03060(14) 0.0418(6) Uani 1 1 d .
C11 C 0.07801(7) 0.7443(3) 0.01056(17) 0.0448(7) Uani 1 1 d .
C12 C 0.06778(8) 0.6314(3) -0.0284(2) 0.0525(8) Uani 1 1 d .
C13 C 0.03584(9) 0.6252(4) -0.0714(2) 0.0687(11) Uani 1 1 d .
H13 H 0.0287 0.5493 -0.0978 0.082 Uiso 1 1 calc R
C14 C 0.01426(9) 0.7257(4) -0.0768(2) 0.0735(12) Uani 1 1 d .
C15 C 0.02517(8) 0.8357(4) -0.0374(2) 0.0639(10) Uani 1 1 d .
H15 H 0.0107 0.9050 -0.0402 0.077 Uiso 1 1 calc R
C16 C 0.05676(7) 0.8481(3) 0.00632(19) 0.0491(8) Uani 1 1 d .
C17 C 0.08947(8) 0.5168(3) -0.0252(2) 0.0618(9) Uani 1 1 d .
H17A H 0.1124 0.5430 -0.0154 0.093 Uiso 1 1 calc R
H17B H 0.0847 0.4719 -0.0757 0.093 Uiso 1 1 calc R
H17C H 0.0854 0.4614 0.0177 0.093 Uiso 1 1 calc R
C18 C -0.02007(10) 0.7149(5) -0.1254(3) 0.117(2) Uani 1 1 d .
H18A H -0.0313 0.6432 -0.1065 0.176 Uiso 1 1 calc R
H18B H -0.0187 0.7026 -0.1813 0.176 Uiso 1 1 calc R
H18C H -0.0322 0.7919 -0.1195 0.176 Uiso 1 1 calc R
C19 C 0.06708(8) 0.9737(3) 0.0453(2) 0.0594(9) Uani 1 1 d .
H19A H 0.0515 1.0387 0.0232 0.089 Uiso 1 1 calc R
H19B H 0.0888 0.9959 0.0353 0.089 Uiso 1 1 calc R
H19C H 0.0676 0.9673 0.1025 0.089 Uiso 1 1 calc R
C21 C 0.09677(7) 0.7544(3) 0.18344(18) 0.0455(7) Uani 1 1 d .
C22 C 0.07792(8) 0.6436(3) 0.1754(2) 0.0542(8) Uani 1 1 d .
H22 H 0.0798 0.5862 0.1341 0.065 Uiso 1 1 calc R
C23 C 0.05666(9) 0.6174(3) 0.2270(2) 0.0614(9) Uani 1 1 d .
H23 H 0.0444 0.5418 0.2214 0.074 Uiso 1 1 calc R
C24 C 0.05319(8) 0.7015(3) 0.28712(19) 0.0534(8) Uani 1 1 d .
C25 C 0.07252(8) 0.8076(3) 0.2989(2) 0.0573(9) Uani 1 1 d .
H25 H 0.0710 0.8629 0.3415 0.069 Uiso 1 1 calc R
C26 C 0.09451(8) 0.8329(3) 0.24746(19) 0.0526(8) Uani 1 1 d .
H26 H 0.1081 0.9049 0.2564 0.063 Uiso 1 1 calc R
O27 O 0.03014(6) 0.6683(2) 0.33241(15) 0.0697(7) Uani 1 1 d .
C28 C 0.02295(12) 0.7564(5) 0.3897(3) 0.0972(16) Uani 1 1 d .
H28A H 0.0425 0.7708 0.4296 0.146 Uiso 1 1 calc R
H28B H 0.0056 0.7230 0.4155 0.146 Uiso 1 1 calc R
H28C H 0.0158 0.8358 0.3634 0.146 Uiso 1 1 calc R
C41 C 0.18356(7) 1.0265(3) 0.14993(17) 0.0417(7) Uani 1 1 d .
C42 C 0.17750(8) 1.0890(3) 0.21777(17) 0.0494(8) Uani 1 1 d .
H42 H 0.1580 1.0725 0.2376 0.059 Uiso 1 1 calc R
C43 C 0.20004(9) 1.1755(3) 0.25631(18) 0.0565(9) Uani 1 1 d .
H43 H 0.1953 1.2186 0.3014 0.068 Uiso 1 1 calc R
C44 C 0.22932(8) 1.2004(3) 0.23033(19) 0.0532(8) Uani 1 1 d .
C45 C 0.23504(8) 1.1389(3) 0.16200(19) 0.0537(8) Uani 1 1 d .
H45 H 0.2545 1.1558 0.1423 0.064 Uiso 1 1 calc R
C46 C 0.21259(7) 1.0529(3) 0.12219(18) 0.0478(7) Uani 1 1 d .
H46 H 0.2170 1.0122 0.0760 0.057 Uiso 1 1 calc R
C47 C 0.25358(10) 1.2935(4) 0.2740(2) 0.0742(11) Uani 1 1 d .
H47A H 0.2745 1.2517 0.2913 0.111 Uiso 1 1 calc R
H47B H 0.2454 1.3258 0.3203 0.111 Uiso 1 1 calc R
H47C H 0.2564 1.3632 0.2386 0.111 Uiso 1 1 calc R
C51 C 0.15808(7) 1.0244(3) -0.01848(17) 0.0403(7) Uani 1 1 d .
C52 C 0.14537(8) 1.1413(3) -0.00180(18) 0.0485(8) Uani 1 1 d .
H52 H 0.1341 1.1492 0.0415 0.058 Uiso 1 1 calc R
C53 C 0.14911(8) 1.2449(3) -0.0478(2) 0.0558(8) Uani 1 1 d .
H53 H 0.1404 1.3232 -0.0353 0.067 Uiso 1 1 calc R
C54 C 0.16545(8) 1.2373(3) -0.11280(19) 0.0521(8) Uani 1 1 d .
C55 C 0.17781(8) 1.1204(3) -0.12904(19) 0.0529(8) Uani 1 1 d .
H55 H 0.1890 1.1124 -0.1725 0.064 Uiso 1 1 calc R
C56 C 0.17422(8) 1.0144(3) -0.08314(17) 0.0473(7) Uani 1 1 d .
H56 H 0.1827 0.9359 -0.0959 0.057 Uiso 1 1 calc R
C57 C 0.16893(10) 1.3515(4) -0.1636(2) 0.0733(11) Uani 1 1 d .
H57A H 0.1843 1.4106 -0.1335 0.110 Uiso 1 1 calc R
H57B H 0.1477 1.3921 -0.1787 0.110 Uiso 1 1 calc R
H57C H 0.1770 1.3253 -0.2114 0.110 Uiso 1 1 calc R
C61 C 0.17053(7) 0.6776(3) 0.03207(17) 0.0432(7) Uani 1 1 d .
C62 C 0.20005(7) 0.6859(3) 0.00257(19) 0.0524(8) Uani 1 1 d .
H62 H 0.2026 0.7515 -0.0333 0.063 Uiso 1 1 calc R
C63 C 0.22565(8) 0.6010(4) 0.0241(2) 0.0647(10) Uani 1 1 d .
H63 H 0.2451 0.6096 0.0028 0.078 Uiso 1 1 calc R
C64 C 0.22281(9) 0.5039(4) 0.0767(3) 0.0743(11) Uani 1 1 d .
H64 H 0.2400 0.4451 0.0907 0.089 Uiso 1 1 calc R
C65 C 0.19434(9) 0.4943(4) 0.1084(2) 0.0713(11) Uani 1 1 d .
H65 H 0.1921 0.4295 0.1451 0.086 Uiso 1 1 calc R
C66 C 0.16907(8) 0.5799(3) 0.0863(2) 0.0559(8) Uani 1 1 d .
H66 H 0.1500 0.5718 0.1090 0.067 Uiso 1 1 calc R
C71 C 0.12751(7) 0.7715(3) -0.09425(17) 0.0421(7) Uani 1 1 d .
C72 C 0.10376(7) 0.8549(3) -0.13409(18) 0.0484(8) Uani 1 1 d .
H72 H 0.0969 0.9232 -0.1054 0.058 Uiso 1 1 calc R
C73 C 0.08993(8) 0.8411(3) -0.2140(2) 0.0585(9) Uani 1 1 d .
H73 H 0.0736 0.8978 -0.2380 0.070 Uiso 1 1 calc R
C74 C 0.10013(9) 0.7443(4) -0.2584(2) 0.0636(10) Uani 1 1 d .
H74 H 0.0910 0.7348 -0.3128 0.076 Uiso 1 1 calc R
C75 C 0.12380(9) 0.6622(4) -0.2221(2) 0.0648(10) Uani 1 1 d .
H75 H 0.1312 0.5964 -0.2519 0.078 Uiso 1 1 calc R
C76 C 0.13694(8) 0.6757(3) -0.14153(19) 0.0547(8) Uani 1 1 d .
H76 H 0.1530 0.6174 -0.1179 0.066 Uiso 1 1 calc R

loop_
_atom_site_aniso_label
_atom_site_aniso_U_11
_atom_site_aniso_U_22
_atom_site_aniso_U_33
_atom_site_aniso_U_23
_atom_site_aniso_U_13
_atom_site_aniso_U_12
B1 0.0377(17) 0.0404(19) 0.0453(18) -0.0023(15) 0.0045(14) 0.0004(15)
N1 0.0340(12) 0.0385(14) 0.0476(14) -0.0031(11) 0.0042(10) 0.0005(11)
C2 0.0396(15) 0.0380(16) 0.0471(16) -0.0025(13) 0.0051(13) 0.0012(13)
N3 0.0396(13) 0.0457(15) 0.0449(13) -0.0021(12) 0.0024(11) -0.0044(12)
C4 0.0378(15) 0.0410(17) 0.0422(15) -0.0029(13) 0.0052(12) 0.0027(13)
N5 0.0426(13) 0.0410(14) 0.0416(13) -0.0025(11) 0.0069(11) 0.0027(11)
C11 0.0386(15) 0.0493(19) 0.0451(16) -0.0055(14) 0.0036(13) 0.0014(14)
C12 0.0439(17) 0.052(2) 0.0604(19) -0.0139(16) 0.0070(15) -0.0008(15)
C13 0.050(2) 0.074(3) 0.078(2) -0.032(2) 0.0020(18) -0.0083(19)
C14 0.0424(19) 0.088(3) 0.085(3) -0.032(2) -0.0045(18) 0.006(2)
C15 0.0413(18) 0.074(3) 0.074(2) -0.015(2) 0.0032(16) 0.0095(18)
C16 0.0411(16) 0.0487(19) 0.0573(18) -0.0072(15) 0.0084(14) 0.0030(15)
C17 0.0530(19) 0.050(2) 0.082(2) -0.0170(18) 0.0088(18) -0.0037(17)
C18 0.053(2) 0.131(5) 0.149(5) -0.066(4) -0.033(3) 0.017(3)
C19 0.0516(19) 0.052(2) 0.073(2) -0.0090(18) 0.0078(17) 0.0081(17)
C21 0.0443(16) 0.0434(18) 0.0489(17) -0.0004(14) 0.0089(13) -0.0001(14)
C22 0.064(2) 0.0455(19) 0.0551(19) -0.0050(16) 0.0152(16) -0.0048(17)
C23 0.068(2) 0.051(2) 0.069(2) -0.0059(18) 0.0214(18) -0.0151(18)
C24 0.0523(19) 0.056(2) 0.0540(19) 0.0035(16) 0.0151(15) -0.0044(17)
C25 0.065(2) 0.056(2) 0.0546(19) -0.0111(17) 0.0205(17) -0.0086(18)
C26 0.0554(19) 0.0482(19) 0.0548(18) -0.0051(16) 0.0112(15) -0.0110(16)
O27 0.0777(17) 0.0681(17) 0.0713(16) -0.0003(13) 0.0348(14) -0.0107(14)
C28 0.111(4) 0.095(3) 0.103(3) -0.016(3) 0.066(3) -0.012(3)
C41 0.0403(15) 0.0403(17) 0.0429(16) 0.0008(13) 0.0025(13) 0.0011(13)
C42 0.0517(18) 0.054(2) 0.0431(16) -0.0022(15) 0.0112(14) -0.0100(16)
C43 0.069(2) 0.059(2) 0.0422(17) -0.0084(16) 0.0099(16) -0.0128(18)
C44 0.057(2) 0.049(2) 0.0494(18) 0.0046(15) -0.0007(15) -0.0108(16)
C45 0.0440(17) 0.065(2) 0.0510(18) 0.0049(17) 0.0056(14) -0.0075(17)
C46 0.0419(16) 0.054(2) 0.0463(17) -0.0040(15) 0.0058(13) -0.0003(15)
C47 0.079(3) 0.079(3) 0.059(2) -0.004(2) -0.0022(19) -0.033(2)
C51 0.0405(15) 0.0369(16) 0.0411(15) -0.0015(13) 0.0004(12) 0.0015(13)
C52 0.0493(18) 0.0460(19) 0.0495(17) -0.0021(15) 0.0065(14) 0.0071(15)
C53 0.060(2) 0.0426(19) 0.062(2) -0.0013(16) 0.0010(16) 0.0115(16)
C54 0.059(2) 0.0403(18) 0.0538(19) 0.0032(15) 0.0011(16) -0.0029(16)
C55 0.062(2) 0.048(2) 0.0489(18) -0.0002(15) 0.0101(15) 0.0003(17)
C56 0.0528(18) 0.0415(18) 0.0475(17) -0.0012(14) 0.0085(14) 0.0064(15)
C57 0.087(3) 0.055(2) 0.077(3) 0.014(2) 0.009(2) 0.003(2)
C61 0.0402(15) 0.0422(17) 0.0449(16) -0.0061(14) 0.0012(13) 0.0024(14)
C62 0.0437(17) 0.058(2) 0.0556(18) 0.0013(16) 0.0083(14) 0.0070(16)
C63 0.0444(18) 0.074(3) 0.075(2) -0.002(2) 0.0095(17) 0.0113(18)
C64 0.057(2) 0.065(3) 0.097(3) 0.009(2) 0.002(2) 0.024(2)
C65 0.063(2) 0.058(2) 0.090(3) 0.021(2) 0.005(2) 0.014(2)
C66 0.0467(18) 0.055(2) 0.065(2) 0.0098(17) 0.0059(16) 0.0074(16)
C71 0.0378(15) 0.0418(17) 0.0457(16) -0.0015(13) 0.0046(12) 0.0005(13)
C72 0.0426(16) 0.0467(19) 0.0538(18) -0.0050(15) 0.0023(14) 0.0034(15)
C73 0.0523(19) 0.056(2) 0.061(2) 0.0049(17) -0.0071(16) 0.0039(17)
C74 0.062(2) 0.071(3) 0.0514(19) -0.0080(18) -0.0081(16) -0.003(2)
C75 0.070(2) 0.066(2) 0.0539(19) -0.0155(18) -0.0005(17) 0.004(2)
C76 0.0566(19) 0.053(2) 0.0514(18) -0.0090(16) 0.0005(15) 0.0090(17)

loop_
_atom_type_symbol
_atom_type_description
_atom_type_scat_dispersion_real
_atom_type_scat_dispersion_imag
_atom_type_scat_source
C C 0.0033 0.0016 'International Tables Vol C Tables 4.2.6.8 and 6.1.1.4'
H H 0.0000 0.0000 'International Tables Vol C Tables 4.2.6.8 and 6.1.1.4'
B B 0.0013 0.0007 'International Tables Vol C Tables 4.2.6.8 and 6.1.1.4'
N N 0.0061 0.0033 'International Tables Vol C Tables 4.2.6.8 and 6.1.1.4'
O O 0.0106 0.0060 'International Tables Vol C Tables 4.2.6.8 and 6.1.1.4'

loop_
_geom_angle_atom_site_label_1
_geom_angle_atom_site_label_2
_geom_angle_atom_site_label_3
_geom_angle
N5 B1 N1 100.7(2)
N5 B1 C71 113.9(2)
N1 B1 C71 110.2(2)
N5 B1 C61 107.8(2)
N1 B1 C61 109.6(2)
C71 B1 C61 113.9(2)
C2 N1 C11 120.3(2)
C2 N1 B1 115.7(2)
C11 N1 B1 122.4(2)
N1 C2 N3 122.4(3)
N1 C2 C21 121.8(3)
N3 C2 C21 115.7(3)
C2 N3 C4 117.9(2)
N5 C4 N3 122.4(3)
N5 C4 C41 121.4(3)
N3 C4 C41 116.2(2)
C4 N5 C51 119.0(2)
C4 N5 B1 114.1(2)
C51 N5 B1 126.8(2)
C12 C11 C16 120.7(3)
C12 C11 N1 120.6(3)
C16 C11 N1 118.3(3)
C11 C12 C13 118.0(3)
C11 C12 C17 122.9(3)
C13 C12 C17 119.1(3)
C14 C13 C12 122.7(3)
C14 C13 H13 118.6
C12 C13 H13 118.6
C15 C14 C13 117.7(3)
C15 C14 C18 121.6(4)
C13 C14 C18 120.7(4)
C14 C15 C16 122.4(3)
C14 C15 H15 118.8
C16 C15 H15 118.8
C15 C16 C11 118.4(3)
C15 C16 C19 118.9(3)
C11 C16 C19 122.7(3)
C12 C17 H17A 109.5
C12 C17 H17B 109.5
H17A C17 H17B 109.5
C12 C17 H17C 109.5
H17A C17 H17C 109.5
H17B C17 H17C 109.5
C14 C18 H18A 109.5
C14 C18 H18B 109.5
H18A C18 H18B 109.5
C14 C18 H18C 109.5
H18A C18 H18C 109.5
H18B C18 H18C 109.5
C16 C19 H19A 109.5
C16 C19 H19B 109.5
H19A C19 H19B 109.5
C16 C19 H19C 109.5
H19A C19 H19C 109.5
H19B C19 H19C 109.5
C26 C21 C22 117.7(3)
C26 C21 C2 119.4(3)
C22 C21 C2 122.9(3)
C23 C22 C21 120.8(3)
C23 C22 H22 119.6
C21 C22 H22 119.6
C22 C23 C24 120.3(3)
C22 C23 H23 119.9
C24 C23 H23 119.9
C25 C24 O27 124.8(3)
C25 C24 C23 120.1(3)
O27 C24 C23 115.1(3)
C24 C25 C26 119.5(3)
C24 C25 H25 120.2
C26 C25 H25 120.2
C21 C26 C25 121.3(3)
C21 C26 H26 119.3
C25 C26 H26 119.3
C24 O27 C28 118.0(3)
O27 C28 H28A 109.5
O27 C28 H28B 109.5
H28A C28 H28B 109.5
O27 C28 H28C 109.5
H28A C28 H28C 109.5
H28B C28 H28C 109.5
C42 C41 C46 118.5(3)
C42 C41 C4 120.6(3)
C46 C41 C4 120.9(3)
C43 C42 C41 120.2(3)
C43 C42 H42 119.9
C41 C42 H42 119.9
C44 C43 C42 121.8(3)
C44 C43 H43 119.1
C42 C43 H43 119.1
C43 C44 C45 117.7(3)
C43 C44 C47 120.7(3)
C45 C44 C47 121.5(3)
C46 C45 C44 121.2(3)
C46 C45 H45 119.4
C44 C45 H45 119.4
C45 C46 C41 120.6(3)
C45 C46 H46 119.7
C41 C46 H46 119.7
C44 C47 H47A 109.5
C44 C47 H47B 109.5
H47A C47 H47B 109.5
C44 C47 H47C 109.5
H47A C47 H47C 109.5
H47B C47 H47C 109.5
C56 C51 C52 118.7(3)
C56 C51 N5 121.1(3)
C52 C51 N5 120.2(3)
C53 C52 C51 120.6(3)
C53 C52 H52 119.7
C51 C52 H52 119.7
C52 C53 C54 121.7(3)
C52 C53 H53 119.2
C54 C53 H53 119.2
C55 C54 C53 117.2(3)
C55 C54 C57 121.7(3)
C53 C54 C57 121.1(3)
C54 C55 C56 121.9(3)
C54 C55 H55 119.0
C56 C55 H55 119.0
C51 C56 C55 119.9(3)
C51 C56 H56 120.1
C55 C56 H56 120.1
C54 C57 H57A 109.5
C54 C57 H57B 109.5
H57A C57 H57B 109.5
C54 C57 H57C 109.5
H57A C57 H57C 109.5
H57B C57 H57C 109.5
C66 C61 C62 115.2(3)
C66 C61 B1 126.1(3)
C62 C61 B1 118.8(3)
C63 C62 C61 122.5(3)
C63 C62 H62 118.8
C61 C62 H62 118.8
C64 C63 C62 120.3(3)
C64 C63 H63 119.8
C62 C63 H63 119.8
C63 C64 C65 118.8(3)
C63 C64 H64 120.6
C65 C64 H64 120.6
C64 C65 C66 120.0(4)
C64 C65 H65 120.0
C66 C65 H65 120.0
C65 C66 C61 123.1(3)
C65 C66 H66 118.4
C61 C66 H66 118.4
C76 C71 C72 115.0(3)
C76 C71 B1 121.9(3)
C72 C71 B1 123.0(3)
C73 C72 C71 122.7(3)
C73 C72 H72 118.6
C71 C72 H72 118.6
C74 C73 C72 120.1(3)
C74 C73 H73 120.0
C72 C73 H73 120.0
C75 C74 C73 119.0(3)
C75 C74 H74 120.5
C73 C74 H74 120.5
C74 C75 C76 120.2(3)
C74 C75 H75 119.9
C76 C75 H75 119.9
C71 C76 C75 123.0(3)
C71 C76 H76 118.5
C75 C76 H76 118.5

loop_
_geom_bond_atom_site_label_1
_geom_bond_atom_site_label_2
_geom_bond_distance
B1 N5 1.595(4)
B1 N1 1.597(4)
B1 C71 1.615(4)
B1 C61 1.631(4)
N1 C2 1.331(3)
N1 C11 1.453(3)
C2 N3 1.348(4)
C2 C21 1.484(4)
N3 C4 1.349(4)
C4 N5 1.341(3)
C4 C41 1.479(4)
N5 C51 1.436(4)
C11 C12 1.391(4)
C11 C16 1.397(4)
C12 C13 1.391(4)
C12 C17 1.500(4)
C13 C14 1.377(5)
C13 H13 0.9400
C14 C15 1.375(5)
C14 C18 1.514(5)
C15 C16 1.388(4)
C15 H15 0.9400
C16 C19 1.509(4)
C17 H17A 0.9700
C17 H17B 0.9700
C17 H17C 0.9700
C18 H18A 0.9700
C18 H18B 0.9700
C18 H18C 0.9700
C19 H19A 0.9700
C19 H19B 0.9700
C19 H19C 0.9700
C21 C26 1.383(4)
C21 C22 1.398(4)
C22 C23 1.373(4)
C22 H22 0.9400
C23 C24 1.378(5)
C23 H23 0.9400
C24 C25 1.368(5)
C24 O27 1.369(4)
C25 C26 1.392(4)
C25 H25 0.9400
C26 H26 0.9400
O27 C28 1.414(5)
C28 H28A 0.9700
C28 H28B 0.9700
C28 H28C 0.9700
C41 C42 1.387(4)
C41 C46 1.390(4)
C42 C43 1.383(4)
C42 H42 0.9400
C43 C44 1.382(4)
C43 H43 0.9400
C44 C45 1.385(4)
C44 C47 1.502(5)
C45 C46 1.385(4)
C45 H45 0.9400
C46 H46 0.9400
C47 H47A 0.9700
C47 H47B 0.9700
C47 H47C 0.9700
C51 C56 1.384(4)
C51 C52 1.388(4)
C52 C53 1.368(4)
C52 H52 0.9400
C53 C54 1.392(5)
C53 H53 0.9400
C54 C55 1.381(4)
C54 C57 1.503(5)
C55 C56 1.385(4)
C55 H55 0.9400
C56 H56 0.9400
C57 H57A 0.9700
C57 H57B 0.9700
C57 H57C 0.9700
C61 C66 1.390(4)
C61 C62 1.398(4)
C62 C63 1.385(5)
C62 H62 0.9400
C63 C64 1.377(5)
C63 H63 0.9400
C64 C65 1.379(5)
C64 H64 0.9400
C65 C66 1.381(4)
C65 H65 0.9400
C66 H66 0.9400
C71 C76 1.388(4)
C71 C72 1.400(4)
C72 C73 1.384(4)
C72 H72 0.9400
C73 C74 1.378(5)
C73 H73 0.9400
C74 C75 1.369(5)
C74 H74 0.9400
C75 C76 1.388(4)
C75 H75 0.9400
C76 H76 0.9400

loop_
_geom_torsion_atom_site_label_1
_geom_torsion_atom_site_label_2
_geom_torsion_atom_site_label_3
_geom_torsion_atom_site_label_4
_geom_torsion
N5 B1 N1 C2 -47.0(3)
C71 B1 N1 C2 -167.6(2)
C61 B1 N1 C2 66.4(3)
N5 B1 N1 C11 118.8(3)
C71 B1 N1 C11 -1.8(4)
C61 B1 N1 C11 -127.8(3)
C11 N1 C2 N3 -152.5(3)
B1 N1 C2 N3 13.6(4)
C11 N1 C2 C21 25.9(4)
B1 N1 C2 C21 -167.9(3)
N1 C2 N3 C4 23.9(4)
C21 C2 N3 C4 -154.7(3)
C2 N3 C4 N5 -19.0(4)
C2 N3 C4 C41 162.5(3)
N3 C4 N5 C51 154.4(3)
C41 C4 N5 C51 -27.2(4)
N3 C4 N5 B1 -22.2(4)
C41 C4 N5 B1 156.2(3)
N1 B1 N5 C4 50.8(3)
C71 B1 N5 C4 168.8(2)
C61 B1 N5 C4 -63.9(3)
N1 B1 N5 C51 -125.4(3)
C71 B1 N5 C51 -7.5(4)
C61 B1 N5 C51 119.8(3)
C2 N1 C11 C12 -122.7(3)
B1 N1 C11 C12 72.1(4)
C2 N1 C11 C16 63.5(4)
B1 N1 C11 C16 -101.7(3)
C16 C11 C12 C13 -0.2(5)
N1 C11 C12 C13 -173.8(3)
C16 C11 C12 C17 -179.4(3)
N1 C11 C12 C17 6.9(5)
C11 C12 C13 C14 0.2(6)
C17 C12 C13 C14 179.4(4)
C12 C13 C14 C15 -0.3(6)
C12 C13 C14 C18 179.0(4)
C13 C14 C15 C16 0.4(6)
C18 C14 C15 C16 -178.9(4)
C14 C15 C16 C11 -0.4(5)
C14 C15 C16 C19 177.9(4)
C12 C11 C16 C15 0.3(5)
N1 C11 C16 C15 174.1(3)
C12 C11 C16 C19 -178.0(3)
N1 C11 C16 C19 -4.2(5)
N1 C2 C21 C26 -146.9(3)
N3 C2 C21 C26 31.7(4)
N1 C2 C21 C22 33.8(4)
N3 C2 C21 C22 -147.7(3)
C26 C21 C22 C23 3.3(5)
C2 C21 C22 C23 -177.4(3)
C21 C22 C23 C24 1.0(5)
C22 C23 C24 C25 -4.3(6)
C22 C23 C24 O27 177.0(3)
O27 C24 C25 C26 -178.3(3)
C23 C24 C25 C26 3.1(5)
C22 C21 C26 C25 -4.5(5)
C2 C21 C26 C25 176.1(3)
C24 C25 C26 C21 1.4(5)
C25 C24 O27 C28 7.6(5)
C23 C24 O27 C28 -173.7(4)
N5 C4 C41 C42 144.0(3)
N3 C4 C41 C42 -37.5(4)
N5 C4 C41 C46 -38.8(4)
N3 C4 C41 C46 139.7(3)
C46 C41 C42 C43 0.0(5)
C4 C41 C42 C43 177.3(3)
C41 C42 C43 C44 -1.6(5)
C42 C43 C44 C45 2.3(5)
C42 C43 C44 C47 -179.1(3)
C43 C44 C45 C46 -1.6(5)
C47 C44 C45 C46 179.9(3)
C44 C45 C46 C41 0.2(5)
C42 C41 C46 C45 0.6(5)
C4 C41 C46 C45 -176.6(3)
C4 N5 C51 C56 134.9(3)
B1 N5 C51 C56 -49.0(4)
C4 N5 C51 C52 -45.3(4)
B1 N5 C51 C52 130.8(3)
C56 C51 C52 C53 -0.8(5)
N5 C51 C52 C53 179.4(3)
C51 C52 C53 C54 0.4(5)
C52 C53 C54 C55 0.0(5)
C52 C53 C54 C57 179.1(3)
C53 C54 C55 C56 0.1(5)
C57 C54 C55 C56 -179.0(3)
C52 C51 C56 C55 0.9(4)
N5 C51 C56 C55 -179.4(3)
C54 C55 C56 C51 -0.5(5)
N5 B1 C61 C66 115.6(3)
N1 B1 C61 C66 6.8(4)
C71 B1 C61 C66 -117.1(3)
N5 B1 C61 C62 -64.9(3)
N1 B1 C61 C62 -173.7(3)
C71 B1 C61 C62 62.4(4)
C66 C61 C62 C63 1.6(5)
B1 C61 C62 C63 -177.9(3)
C61 C62 C63 C64 -0.2(6)
C62 C63 C64 C65 -1.2(6)
C63 C64 C65 C66 1.1(6)
C64 C65 C66 C61 0.4(6)
C62 C61 C66 C65 -1.7(5)
B1 C61 C66 C65 177.8(3)
N5 B1 C71 C76 131.9(3)
N1 B1 C71 C76 -115.8(3)
C61 B1 C71 C76 7.8(4)
N5 B1 C71 C72 -52.2(4)
N1 B1 C71 C72 60.1(4)
C61 B1 C71 C72 -176.3(3)
C76 C71 C72 C73 1.9(5)
B1 C71 C72 C73 -174.3(3)
C71 C72 C73 C74 -1.9(5)
C72 C73 C74 C75 0.5(5)
C73 C74 C75 C76 0.8(6)
C72 C71 C76 C75 -0.5(5)
B1 C71 C76 C75 175.7(3)
C74 C75 C76 C71 -0.8(6)
